data_1504651
loop_
_publ_author_name
'Gaddam, Vikram'
'Nagarajan, Rajagopal'

_publ_section_title
;
 An Efficient, one-pot synthesis of isomeric ellipticine derivatives
 through intramolecular imino-Diels-Alder reaction
;
_journal_coden_ASTM ORLEF7
_journal_issue 10
_journal_name_full 'Organic Letters'
_journal_page_first 1975
_journal_page_last 1978
_journal_paper_doi 10.1021/ol800497u
_journal_volume 10
_journal_year 2008
_chemical_formula_moiety 'C26 H25 Br N2 O'
_chemical_formula_sum 'C26 H25 Br N2 O'
_chemical_formula_weight 461.39
_chemical_name_systematic
; 
 cis-3-bromo-8-ethyl-13,13-dimethyl-4b,5,8,13,13a,14-hexahydrochromeno
 [3',4':5,6]pyrido[2,3-c]carbazole 
;
_space_group_IT_number 14
_symmetry_cell_setting monoclinic
_symmetry_space_group_name_Hall '-P 2yn'
_symmetry_space_group_name_H-M 'P 1 21/n 1'
_atom_sites_solution_hydrogens geom
_atom_sites_solution_primary direct
_atom_sites_solution_secondary difmap
_audit_creation_method SHELXL-97
_cell_angle_alpha 90.00
_cell_angle_beta 103.8380(10)
_cell_angle_gamma 90.00
_cell_formula_units_Z 4
_cell_length_a 10.2548(7)
_cell_length_b 10.9487(8)
_cell_length_c 19.5877(14)
_cell_measurement_reflns_used 8791
_cell_measurement_temperature 298(2)
_cell_measurement_theta_max 25.84
_cell_measurement_theta_min 2.53
_cell_volume 2135.4(3)
_computing_cell_refinement 'Bruker SMART'
_computing_data_collection 'Bruker SMART'
_computing_data_reduction 'Bruker SAINT'
_computing_molecular_graphics 'Bruker SHELXTL'
_computing_publication_material 'Bruker SHELXTL'
_computing_structure_refinement 'SHELXL-97 (Sheldrick, 1997)'
_computing_structure_solution 'SHELXS-97 (Sheldrick, 1990)'
_diffrn_ambient_temperature 298(2)
_diffrn_measured_fraction_theta_full 0.999
_diffrn_measured_fraction_theta_max 0.999
_diffrn_measurement_device_type 'CCD area detector'
_diffrn_measurement_method 'phi and omega scans'
_diffrn_radiation_monochromator graphite
_diffrn_radiation_source 'fine-focus sealed tube'
_diffrn_radiation_type MoK\a
_diffrn_radiation_wavelength 0.71073
_diffrn_reflns_av_R_equivalents 0.0293
_diffrn_reflns_av_sigmaI/netI 0.0231
_diffrn_reflns_limit_h_max 12
_diffrn_reflns_limit_h_min -12
_diffrn_reflns_limit_k_max 13
_diffrn_reflns_limit_k_min -12
_diffrn_reflns_limit_l_max 23
_diffrn_reflns_limit_l_min -23
_diffrn_reflns_number 19961
_diffrn_reflns_theta_full 25.00
_diffrn_reflns_theta_max 25.00
_diffrn_reflns_theta_min 2.07
_exptl_absorpt_coefficient_mu 1.946
_exptl_absorpt_correction_T_max 0.8292
_exptl_absorpt_correction_T_min 0.4429
_exptl_absorpt_correction_type multi-scan
_exptl_absorpt_process_details Sadabs
_exptl_crystal_colour yellow
_exptl_crystal_density_diffrn 1.435
_exptl_crystal_density_method 'not measured'
_exptl_crystal_description plate
_exptl_crystal_F_000 952
_exptl_crystal_size_max 0.50
_exptl_crystal_size_mid 0.26
_exptl_crystal_size_min 0.10
_refine_diff_density_max 0.619
_refine_diff_density_min -0.474
_refine_diff_density_rms 0.052
_refine_ls_extinction_method none
_refine_ls_goodness_of_fit_ref 1.038
_refine_ls_hydrogen_treatment mixed
_refine_ls_matrix_type full
_refine_ls_number_parameters 278
_refine_ls_number_reflns 3757
_refine_ls_number_restraints 0
_refine_ls_restrained_S_all 1.038
_refine_ls_R_factor_all 0.0531
_refine_ls_R_factor_gt 0.0405
_refine_ls_shift/su_max 0.000
_refine_ls_shift/su_mean 0.000
_refine_ls_structure_factor_coef Fsqd
_refine_ls_weighting_details 'calc w=1/[\s^2^(Fo^2^)+(0.0536P)^2^+1.2673P] where P=(Fo^2^+2Fc^2^)/3'
_refine_ls_weighting_scheme calc
_refine_ls_wR_factor_gt 0.1032
_refine_ls_wR_factor_ref 0.1094
_reflns_number_gt 2998
_reflns_number_total 3757
_reflns_threshold_expression >2sigma(I)
_cod_data_source_file ol800497u-file008.cif
_cod_data_source_block rn59_m
_cod_depositor_comments
;
The following automatic conversions were performed:

'_symmetry_cell_setting' value 'Monoclinic' changed to 'monoclinic'
according to /home/saulius/struct/CIF-dictionaries/cif_core.dic
dictionary named 'cif_core.dic' version 2.4.1 from
2010-06-29.

'_exptl_absorpt_correction_type' value 'Multi-scan'
changed to 'multi-scan' according to
/home/saulius/struct/CIF-dictionaries/cif_core.dic dictionary named
'cif_core.dic' version 2.4.1 from 2010-06-29.

Automatic conversion script
Id: cif_fix_values 1715 2011-07-08 13:25:40Z adriana 

 Updated bibliographic information.

 Antanas Vaitkus,
 2019-09-22
;
_cod_original_sg_symbol_H-M P2(1)/n
_cod_database_code 1504651

loop_
_symmetry_equiv_pos_as_xyz
'x, y, z'
'-x+1/2, y+1/2, -z+1/2'
'-x, -y, -z'
'x-1/2, -y-1/2, z-1/2'

loop_
_atom_site_label
_atom_site_type_symbol
_atom_site_fract_x
_atom_site_fract_y
_atom_site_fract_z
_atom_site_U_iso_or_equiv
_atom_site_adp_type
_atom_site_occupancy
_atom_site_symmetry_multiplicity
_atom_site_calc_flag
_atom_site_refinement_flags
Br1 Br -0.55396(3) 0.16743(4) 0.07119(2) 0.07539(17) Uani 1 1 d .
O1 O -0.2430(2) 0.6290(2) 0.16132(15) 0.0822(8) Uani 1 1 d .
N1 N 0.4080(2) 0.3706(2) 0.44954(12) 0.0497(6) Uani 1 1 d .
N2 N -0.0953(2) 0.3921(2) 0.26985(13) 0.0503(6) Uani 1 1 d .
H2A H -0.144(3) 0.341(3) 0.2797(16) 0.052(9) Uiso 1 1 d .
C1 C 0.4888(3) 0.4155(2) 0.40936(15) 0.0478(6) Uani 1 1 d .
C2 C 0.6290(3) 0.4214(3) 0.42648(17) 0.0603(8) Uani 1 1 d .
H2 H 0.6786 0.3918 0.4694 0.072 Uiso 1 1 calc R
C3 C 0.6910(3) 0.4707(3) 0.3795(2) 0.0693(9) Uani 1 1 d .
H3 H 0.7842 0.4754 0.3903 0.083 Uiso 1 1 calc R
C4 C 0.6173(3) 0.5147(3) 0.31529(18) 0.0646(8) Uani 1 1 d .
H4 H 0.6622 0.5486 0.2838 0.077 Uiso 1 1 calc R
C5 C 0.4794(3) 0.5091(3) 0.29743(15) 0.0520(7) Uani 1 1 d .
H5 H 0.4319 0.5386 0.2541 0.062 Uiso 1 1 calc R
C6 C 0.4100(2) 0.4588(2) 0.34448(13) 0.0414(6) Uani 1 1 d .
C7 C 0.2698(2) 0.4328(2) 0.34488(12) 0.0368(5) Uani 1 1 d .
C8 C 0.1425(2) 0.4446(2) 0.29619(12) 0.0357(5) Uani 1 1 d .
C9 C 0.1231(2) 0.5112(2) 0.22560(13) 0.0397(6) Uani 1 1 d .
C10 C 0.1786(3) 0.6419(2) 0.23822(16) 0.0528(7) Uani 1 1 d .
H10A H 0.1317 0.6849 0.2678 0.079 Uiso 1 1 calc R
H10B H 0.1662 0.6836 0.1940 0.079 Uiso 1 1 calc R
H10C H 0.2726 0.6388 0.2607 0.079 Uiso 1 1 calc R
C11 C 0.1949(3) 0.4398(3) 0.17752(14) 0.0499(7) Uani 1 1 d .
H11A H 0.2823 0.4152 0.2040 0.075 Uiso 1 1 calc R
H11B H 0.2041 0.4909 0.1391 0.075 Uiso 1 1 calc R
H11C H 0.1432 0.3687 0.1595 0.075 Uiso 1 1 calc R
C12 C -0.0277(2) 0.5185(2) 0.18555(13) 0.0416(6) Uani 1 1 d .
H12 H -0.0306 0.5251 0.1353 0.050 Uiso 1 1 calc R
C13 C -0.1070(3) 0.6256(3) 0.20438(18) 0.0558(7) Uani 1 1 d .
H13A H -0.1095 0.6194 0.2535 0.067 Uiso 1 1 calc R
H13B H -0.0618 0.7012 0.1983 0.067 Uiso 1 1 calc R
C14 C -0.3078(3) 0.5211(3) 0.14182(17) 0.0603(8) Uani 1 1 d .
C15 C -0.4424(3) 0.5277(3) 0.1058(2) 0.0838(11) Uani 1 1 d .
H15 H -0.4832 0.6036 0.0961 0.101 Uiso 1 1 calc R
C16 C -0.5151(3) 0.4242(3) 0.08447(19) 0.0723(10) Uani 1 1 d .
H16 H -0.6048 0.4294 0.0604 0.087 Uiso 1 1 calc R
C17 C -0.4543(3) 0.3128(3) 0.09904(15) 0.0523(7) Uani 1 1 d .
C18 C -0.3211(3) 0.3045(3) 0.13350(14) 0.0478(7) Uani 1 1 d .
H18 H -0.2806 0.2282 0.1420 0.057 Uiso 1 1 calc R
C19 C -0.2464(3) 0.4088(2) 0.15564(14) 0.0450(6) Uani 1 1 d .
C22 C 0.0438(3) 0.3423(2) 0.38242(15) 0.0491(7) Uani 1 1 d .
H22 H -0.0330 0.3131 0.3943 0.059 Uiso 1 1 calc R
C24 C 0.2760(3) 0.3773(2) 0.41072(13) 0.0425(6) Uani 1 1 d .
C20 C -0.1020(2) 0.4019(2) 0.19565(14) 0.0421(6) Uani 1 1 d .
H20 H -0.0585 0.3312 0.1799 0.050 Uiso 1 1 calc R
C21 C 0.0332(2) 0.3922(2) 0.31579(13) 0.0403(6) Uani 1 1 d .
C23 C 0.1642(3) 0.3353(2) 0.43056(15) 0.0511(7) Uani 1 1 d .
H23 H 0.1704 0.3032 0.4752 0.061 Uiso 1 1 calc R
C25 C 0.4525(3) 0.2991(3) 0.51318(15) 0.0609(8) Uani 1 1 d .
H25A H 0.3883 0.3080 0.5420 0.073 Uiso 1 1 calc R
H25B H 0.5382 0.3306 0.5397 0.073 Uiso 1 1 calc R
C26 C 0.4675(6) 0.1657(3) 0.4980(2) 0.1054(17) Uani 1 1 d .
H26A H 0.3837 0.1347 0.4706 0.158 Uiso 1 1 calc R
H26B H 0.4928 0.1214 0.5414 0.158 Uiso 1 1 calc R
H26C H 0.5356 0.1560 0.4722 0.158 Uiso 1 1 calc R

loop_
_atom_site_aniso_label
_atom_site_aniso_U_11
_atom_site_aniso_U_22
_atom_site_aniso_U_33
_atom_site_aniso_U_23
_atom_site_aniso_U_13
_atom_site_aniso_U_12
Br1 0.0554(2) 0.0827(3) 0.0786(3) -0.00080(18) -0.00260(17) -0.02518(17)
O1 0.0476(12) 0.0465(12) 0.132(2) -0.0035(13) -0.0184(13) 0.0103(10)
N1 0.0522(14) 0.0494(13) 0.0397(12) 0.0018(10) -0.0046(10) 0.0066(11)
N2 0.0374(12) 0.0596(15) 0.0515(14) 0.0128(12) 0.0063(10) -0.0073(11)
C1 0.0454(15) 0.0402(14) 0.0508(16) -0.0110(12) -0.0022(12) 0.0057(12)
C2 0.0436(16) 0.0615(19) 0.065(2) -0.0135(16) -0.0077(15) 0.0110(14)
C3 0.0363(15) 0.079(2) 0.086(2) -0.024(2) 0.0011(16) 0.0048(15)
C4 0.0442(16) 0.077(2) 0.073(2) -0.0173(18) 0.0162(15) -0.0087(15)
C5 0.0432(15) 0.0584(17) 0.0531(16) -0.0074(14) 0.0087(13) -0.0054(13)
C6 0.0396(13) 0.0379(13) 0.0428(14) -0.0092(11) 0.0023(11) 0.0006(11)
C7 0.0395(13) 0.0318(12) 0.0375(13) -0.0020(10) 0.0060(10) 0.0016(10)
C8 0.0367(12) 0.0322(12) 0.0362(13) -0.0007(10) 0.0045(10) 0.0012(10)
C9 0.0384(13) 0.0399(14) 0.0390(13) 0.0056(11) 0.0058(10) -0.0016(10)
C10 0.0486(16) 0.0426(15) 0.0624(18) 0.0125(13) 0.0035(14) -0.0070(12)
C11 0.0457(15) 0.0626(18) 0.0415(14) 0.0036(13) 0.0105(12) 0.0013(13)
C12 0.0434(14) 0.0400(14) 0.0381(13) 0.0055(11) 0.0033(11) 0.0022(11)
C13 0.0443(15) 0.0437(15) 0.073(2) -0.0009(14) 0.0010(14) 0.0015(12)
C14 0.0433(15) 0.0524(18) 0.076(2) -0.0024(15) -0.0033(14) 0.0035(13)
C15 0.0526(19) 0.062(2) 0.120(3) 0.005(2) -0.0127(19) 0.0133(17)
C16 0.0425(16) 0.082(2) 0.080(2) -0.0024(19) -0.0095(16) -0.0013(17)
C17 0.0425(15) 0.0636(19) 0.0475(16) 0.0020(13) 0.0042(12) -0.0084(13)
C18 0.0433(15) 0.0498(16) 0.0479(16) 0.0032(12) 0.0060(12) -0.0008(12)
C19 0.0396(14) 0.0476(16) 0.0453(15) 0.0012(12) 0.0053(11) 0.0027(12)
C22 0.0502(16) 0.0501(16) 0.0481(16) 0.0110(13) 0.0141(13) -0.0020(12)
C24 0.0486(15) 0.0372(13) 0.0381(14) -0.0014(11) 0.0032(11) 0.0035(11)
C20 0.0383(13) 0.0403(14) 0.0447(14) 0.0011(11) 0.0044(11) 0.0021(11)
C21 0.0389(13) 0.0358(13) 0.0443(14) 0.0040(11) 0.0065(11) 0.0004(10)
C23 0.0612(18) 0.0503(16) 0.0408(15) 0.0116(12) 0.0106(13) 0.0023(13)
C25 0.079(2) 0.0552(18) 0.0361(15) -0.0021(13) -0.0102(14) 0.0146(15)
C26 0.181(5) 0.057(2) 0.056(2) 0.0027(17) -0.015(3) 0.035(2)

loop_
_atom_type_symbol
_atom_type_description
_atom_type_scat_dispersion_real
_atom_type_scat_dispersion_imag
_atom_type_scat_source
C C 0.0033 0.0000 'International Tables Vol C Tables 4.2.6.8 and 6.1.1.4'
H H 0.0000 0.0000 'International Tables Vol C Tables 4.2.6.8 and 6.1.1.4'
N N 0.0061 0.0000 'International Tables Vol C Tables 4.2.6.8 and 6.1.1.4'
O O 0.0106 0.0000 'International Tables Vol C Tables 4.2.6.8 and 6.1.1.4'
Br Br -0.2901 0.0000 'International Tables Vol C Tables 4.2.6.8 and 6.1.1.4'

loop_
_geom_angle_atom_site_label_1
_geom_angle_atom_site_label_2
_geom_angle_atom_site_label_3
_geom_angle
C14 O1 C13 118.6(2)
C1 N1 C24 108.2(2)
C1 N1 C25 125.5(2)
C24 N1 C25 124.4(3)
C21 N2 C20 117.1(2)
C21 N2 H2A 113(2)
C20 N2 H2A 114(2)
N1 C1 C2 127.6(3)
N1 C1 C6 110.1(2)
C2 C1 C6 122.3(3)
C3 C2 C1 118.7(3)
C3 C2 H2 120.7
C1 C2 H2 120.7
C2 C3 C4 120.9(3)
C2 C3 H3 119.6
C4 C3 H3 119.6
C5 C4 C3 121.2(3)
C5 C4 H4 119.4
C3 C4 H4 119.4
C4 C5 C6 120.2(3)
C4 C5 H5 119.9
C6 C5 H5 119.9
C5 C6 C1 116.8(2)
C5 C6 C7 136.9(2)
C1 C6 C7 106.3(2)
C24 C7 C8 118.9(2)
C24 C7 C6 104.9(2)
C8 C7 C6 136.1(2)
C21 C8 C7 116.5(2)
C21 C8 C9 120.4(2)
C7 C8 C9 123.1(2)
C8 C9 C10 109.5(2)
C8 C9 C11 109.4(2)
C10 C9 C11 111.0(2)
C8 C9 C12 112.15(19)
C10 C9 C12 108.5(2)
C11 C9 C12 106.3(2)
C9 C10 H10A 109.5
C9 C10 H10B 109.5
H10A C10 H10B 109.5
C9 C10 H10C 109.5
H10A C10 H10C 109.5
H10B C10 H10C 109.5
C9 C11 H11A 109.5
C9 C11 H11B 109.5
H11A C11 H11B 109.5
C9 C11 H11C 109.5
H11A C11 H11C 109.5
H11B C11 H11C 109.5
C13 C12 C20 107.5(2)
C13 C12 C9 116.1(2)
C20 C12 C9 111.01(19)
C13 C12 H12 107.3
C20 C12 H12 107.3
C9 C12 H12 107.3
O1 C13 C12 112.0(2)
O1 C13 H13A 109.2
C12 C13 H13A 109.2
O1 C13 H13B 109.2
C12 C13 H13B 109.2
H13A C13 H13B 107.9
O1 C14 C19 123.3(2)
O1 C14 C15 117.0(3)
C19 C14 C15 119.7(3)
C16 C15 C14 121.0(3)
C16 C15 H15 119.5
C14 C15 H15 119.5
C15 C16 C17 119.2(3)
C15 C16 H16 120.4
C17 C16 H16 120.4
C16 C17 C18 120.7(3)
C16 C17 Br1 120.0(2)
C18 C17 Br1 119.3(2)
C17 C18 C19 120.6(3)
C17 C18 H18 119.7
C19 C18 H18 119.7
C14 C19 C18 118.8(2)
C14 C19 C20 119.6(2)
C18 C19 C20 121.6(2)
C23 C22 C21 121.6(3)
C23 C22 H22 119.2
C21 C22 H22 119.2
C23 C24 N1 126.7(2)
C23 C24 C7 122.9(2)
N1 C24 C7 110.4(2)
N2 C20 C19 109.4(2)
N2 C20 C12 106.8(2)
C19 C20 C12 110.6(2)
N2 C20 H20 110.0
C19 C20 H20 110.0
C12 C20 H20 110.0
C8 C21 C22 122.1(2)
C8 C21 N2 121.1(2)
C22 C21 N2 116.7(2)
C22 C23 C24 117.6(2)
C22 C23 H23 121.2
C24 C23 H23 121.2
N1 C25 C26 112.3(3)
N1 C25 H25A 109.1
C26 C25 H25A 109.1
N1 C25 H25B 109.1
C26 C25 H25B 109.1
H25A C25 H25B 107.9
C25 C26 H26A 109.5
C25 C26 H26B 109.5
H26A C26 H26B 109.5
C25 C26 H26C 109.5
H26A C26 H26C 109.5
H26B C26 H26C 109.5

loop_
_geom_bond_atom_site_label_1
_geom_bond_atom_site_label_2
_geom_bond_distance
Br1 C17 1.899(3)
O1 C14 1.364(4)
O1 C13 1.448(3)
N1 C1 1.364(4)
N1 C24 1.387(3)
N1 C25 1.450(4)
N2 C21 1.407(3)
N2 C20 1.442(3)
N2 H2A 0.81(3)
C1 C2 1.398(4)
C1 C6 1.414(4)
C2 C3 1.350(5)
C2 H2 0.9300
C3 C4 1.389(5)
C3 H3 0.9300
C4 C5 1.375(4)
C4 H4 0.9300
C5 C6 1.405(4)
C5 H5 0.9300
C6 C7 1.468(3)
C7 C24 1.413(3)
C7 C8 1.427(3)
C8 C21 1.392(3)
C8 C9 1.533(3)
C9 C10 1.538(4)
C9 C11 1.541(4)
C9 C12 1.560(3)
C10 H10A 0.9600
C10 H10B 0.9600
C10 H10C 0.9600
C11 H11A 0.9600
C11 H11B 0.9600
C11 H11C 0.9600
C12 C13 1.521(4)
C12 C20 1.523(3)
C12 H12 0.9800
C13 H13A 0.9700
C13 H13B 0.9700
C14 C19 1.378(4)
C14 C15 1.393(4)
C15 C16 1.365(5)
C15 H15 0.9300
C16 C17 1.369(4)
C16 H16 0.9300
C17 C18 1.375(4)
C18 C19 1.386(4)
C18 H18 0.9300
C19 C20 1.503(3)
C22 C23 1.365(4)
C22 C21 1.395(4)
C22 H22 0.9300
C24 C23 1.375(4)
C20 H20 0.9800
C23 H23 0.9300
C25 C26 1.506(4)
C25 H25A 0.9700
C25 H25B 0.9700
C26 H26A 0.9600
C26 H26B 0.9600
C26 H26C 0.9600
